data_4328591
loop_
_publ_author_name
'Kecai Xiong'
'Feilong Jiang'
'Yanli Gai'
'Youfu Zhou'
'Daqiang Yuan'
'Kongzhao Su'
'Xinyi Wang'
'Maochun Hong'

_publ_section_title
;
 A Series of Octanuclear-Nickel(II) Complexes Supported by
 Thiacalix[4]arenes
;
_journal_name_full 'Inorganic Chemistry'
_journal_page_first 3283
_journal_page_last 3288
_journal_paper_doi 10.1021/ic202737h
_journal_volume 51
_journal_year 2012
_chemical_formula_sum 'C102 H138 N8 Ni8 O20 S8'
_chemical_formula_weight 2593.26
_chemical_name_systematic
; 
 ? 
;
_space_group_IT_number 2
_symmetry_cell_setting triclinic
_symmetry_space_group_name_Hall '-P 1'
_symmetry_space_group_name_H-M 'P -1'
_atom_sites_solution_hydrogens geom
_atom_sites_solution_primary direct
_atom_sites_solution_secondary difmap
_audit_creation_method SHELXL-97
_cell_angle_alpha 77.173(7)
_cell_angle_beta 80.819(7)
_cell_angle_gamma 66.372(7)
_cell_formula_units_Z 1
_cell_length_a 12.492(3)
_cell_length_b 15.554(4)
_cell_length_c 17.590(5)
_cell_measurement_reflns_used 6938
_cell_measurement_temperature 293(2)
_cell_measurement_theta_max 27.4719
_cell_measurement_theta_min 2.0662
_cell_volume 3043.5(14)
_computing_cell_refinement 'CrystalClear (Rigaku/MSC Inc., 2005)'
_computing_data_collection 'CrystalClear (Rigaku/MSC Inc., 2005)'
_computing_data_reduction 'CrystalClear (Rigaku/MSC Inc., 2005)'
_computing_structure_refinement 'SHELXL-97 (Sheldrick, 1997)'
_computing_structure_solution 'SHELXS-97 (Sheldrick, 1990)'
_diffrn_ambient_temperature 293(2)
_diffrn_detector_area_resol_mean 28.5714
_diffrn_measured_fraction_theta_full 0.981
_diffrn_measured_fraction_theta_max 0.981
_diffrn_measurement_device_type Saturn70
_diffrn_measurement_method CCD_Profile_fitting
_diffrn_radiation_monochromator graphite
_diffrn_radiation_source 'fine-focus sealed tube'
_diffrn_radiation_type MoK\a
_diffrn_radiation_wavelength 0.71073
_diffrn_reflns_av_R_equivalents 0.0232
_diffrn_reflns_av_sigmaI/netI 0.0441
_diffrn_reflns_limit_h_max 15
_diffrn_reflns_limit_h_min -15
_diffrn_reflns_limit_k_max 18
_diffrn_reflns_limit_k_min -14
_diffrn_reflns_limit_l_max 21
_diffrn_reflns_limit_l_min -21
_diffrn_reflns_number 19988
_diffrn_reflns_theta_full 25.50
_diffrn_reflns_theta_max 25.50
_diffrn_reflns_theta_min 2.03
_exptl_absorpt_coefficient_mu 1.454
_exptl_absorpt_correction_T_max 0.8115
_exptl_absorpt_correction_T_min 0.7598
_exptl_absorpt_correction_type multi-scan
_exptl_crystal_colour Green
_exptl_crystal_density_diffrn 1.415
_exptl_crystal_description Prism
_exptl_crystal_F_000 1352
_exptl_crystal_size_max 0.20
_exptl_crystal_size_mid 0.20
_exptl_crystal_size_min 0.15
_refine_diff_density_max 0.835
_refine_diff_density_min -0.721
_refine_diff_density_rms 0.088
_refine_ls_extinction_method none
_refine_ls_goodness_of_fit_ref 1.044
_refine_ls_hydrogen_treatment constr
_refine_ls_matrix_type full
_refine_ls_number_parameters 741
_refine_ls_number_reflns 11115
_refine_ls_number_restraints 131
_refine_ls_restrained_S_all 1.067
_refine_ls_R_factor_all 0.0641
_refine_ls_R_factor_gt 0.0540
_refine_ls_shift/su_max 0.011
_refine_ls_shift/su_mean 0.000
_refine_ls_structure_factor_coef Fsqd
_refine_ls_weighting_details 'calc w=1/[\s^2^(Fo^2^)+(0.0810P)^2^+4.9823P] where P=(Fo^2^+2Fc^2^)/3'
_refine_ls_weighting_scheme calc
_refine_ls_wR_factor_gt 0.1437
_refine_ls_wR_factor_ref 0.1547
_reflns_number_gt 9264
_reflns_number_total 11115
_reflns_threshold_expression >2sigma(I)
_cod_data_source_file ic202737h_si_002_2.cif
_cod_data_source_block complex_2
_cod_original_cell_volume 3043.4(13)
_cod_database_code 4328591

loop_
_symmetry_equiv_pos_as_xyz
'x, y, z'
'-x, -y, -z'

loop_
_atom_site_label
_atom_site_type_symbol
_atom_site_fract_x
_atom_site_fract_y
_atom_site_fract_z
_atom_site_U_iso_or_equiv
_atom_site_adp_type
_atom_site_occupancy
_atom_site_symmetry_multiplicity
_atom_site_calc_flag
_atom_site_refinement_flags
_atom_site_disorder_assembly
_atom_site_disorder_group
Ni1 Ni -0.28562(4) 1.00909(4) 0.18801(3) 0.03520(15) Uani 1 1 d . . .
Ni2 Ni -0.11243(4) 1.08752(4) 0.23262(3) 0.03476(15) Uani 1 1 d . . .
Ni3 Ni 0.11813(4) 0.97527(4) 0.09707(3) 0.03352(14) Uani 1 1 d . . .
Ni4 Ni -0.07475(4) 0.88473(4) 0.04698(3) 0.03358(14) Uani 1 1 d . . .
Cl1 Cl 0.20330(10) 1.09635(8) 0.05213(6) 0.0443(3) Uani 1 1 d . . .
S1 S 0.28917(9) 0.85772(8) 0.15207(6) 0.0381(2) Uani 1 1 d . . .
S2 S -0.00993(9) 0.71693(7) 0.07530(6) 0.0394(2) Uani 1 1 d . . .
S3 S -0.35217(9) 0.90108(8) 0.28895(6) 0.0390(2) Uani 1 1 d . . .
S4 S -0.05262(9) 1.03503(8) 0.36876(6) 0.0378(2) Uani 1 1 d . . .
O1 O 0.0613(2) 0.86599(19) 0.10939(16) 0.0354(6) Uani 1 1 d . . .
O2 O -0.1878(2) 0.88573(19) 0.14140(16) 0.0364(6) Uani 1 1 d . . .
O3 O -0.1639(2) 0.9756(2) 0.26506(15) 0.0353(6) Uani 1 1 d . . .
O4 O 0.0601(2) 0.99924(19) 0.20654(15) 0.0347(6) Uani 1 1 d . . .
O5 O -0.0299(2) 1.09157(19) 0.05314(16) 0.0352(6) Uani 1 1 d . . .
O6 O -0.1548(2) 1.03467(19) 0.02146(16) 0.0359(6) Uani 1 1 d . . .
O7 O -0.1839(2) 1.08729(19) 0.13251(16) 0.0360(6) Uani 1 1 d . . .
O8 O -0.3950(3) 1.1228(2) 0.2391(2) 0.0500(8) Uani 1 1 d . . .
O9 O -0.2707(3) 1.1776(2) 0.2728(2) 0.0504(8) Uani 1 1 d . . .
O10 O -0.0935(10) 0.5808(8) -0.1085(7) 0.208(4) Uiso 1 1 d . . .
N1 N -0.3973(3) 1.0447(3) 0.1002(2) 0.0530(10) Uani 1 1 d . . .
H1 H -0.3486 1.0196 0.0625 0.062(16) Uiso 1 1 d R . .
N2 N -0.0605(4) 1.2004(3) 0.1835(2) 0.0476(9) Uani 1 1 d . . .
H2 H -0.0138 1.1847 0.1422 0.069(18) Uiso 1 1 d R . .
N3 N -0.2117(8) 0.6203(7) -0.0005(6) 0.137(3) Uiso 1 1 d . . .
N4 N 0.0118(15) 0.6971(12) 0.4677(5) 0.289(8) Uiso 1 1 d D . .
C1 C 0.1426(4) 0.7791(3) 0.1210(2) 0.0364(9) Uani 1 1 d . . .
C2 C 0.2540(4) 0.7598(3) 0.1447(2) 0.0403(9) Uani 1 1 d . . .
C3 C 0.3361(4) 0.6678(4) 0.1618(3) 0.0546(12) Uani 1 1 d . . .
H3 H 0.4087 0.6587 0.1764 0.066 Uiso 1 1 calc R . .
C4 C 0.3133(5) 0.5885(4) 0.1577(4) 0.0645(15) Uani 1 1 d . A .
C5 C 0.2059(4) 0.6065(3) 0.1304(3) 0.0550(12) Uani 1 1 d . . .
H5 H 0.1885 0.5556 0.1246 0.066 Uiso 1 1 calc R . .
C6 C 0.1245(4) 0.6990(3) 0.1116(3) 0.0411(9) Uani 1 1 d . . .
C7 C -0.1803(4) 0.8022(3) 0.1854(2) 0.0363(9) Uani 1 1 d . . .
C8 C -0.1023(4) 0.7143(3) 0.1638(3) 0.0397(9) Uani 1 1 d . . .
C9 C -0.0951(4) 0.6277(3) 0.2089(3) 0.0488(11) Uani 1 1 d . . .
H9 H -0.0441 0.5718 0.1917 0.059 Uiso 1 1 calc R . .
C10 C -0.1629(5) 0.6222(3) 0.2797(3) 0.0566(13) Uani 1 1 d . . .
C11 C -0.2402(4) 0.7070(3) 0.3015(3) 0.0500(11) Uani 1 1 d . . .
H11 H -0.2876 0.7054 0.3479 0.060 Uiso 1 1 calc R . .
C12 C -0.2494(4) 0.7953(3) 0.2558(2) 0.0396(9) Uani 1 1 d . . .
C13 C -0.1952(3) 0.9532(3) 0.3394(2) 0.0351(8) Uani 1 1 d . . .
C14 C -0.2791(4) 0.9118(3) 0.3638(2) 0.0386(9) Uani 1 1 d . . .
C15 C -0.3073(4) 0.8841(3) 0.4420(3) 0.0435(10) Uani 1 1 d . . .
H15 H -0.3619 0.8556 0.4557 0.052 Uiso 1 1 calc R . .
C16 C -0.2566(4) 0.8976(4) 0.5010(3) 0.0478(11) Uani 1 1 d . B .
C17 C -0.1755(4) 0.9419(3) 0.4773(3) 0.0438(10) Uani 1 1 d . . .
H17 H -0.1402 0.9524 0.5152 0.053 Uiso 1 1 calc R . .
C18 C -0.1467(3) 0.9704(3) 0.3991(2) 0.0364(9) Uani 1 1 d . . .
C19 C 0.1240(3) 0.9419(3) 0.2640(2) 0.0342(8) Uani 1 1 d . . .
C20 C 0.0858(3) 0.9459(3) 0.3442(2) 0.0356(9) Uani 1 1 d . . .
C21 C 0.1535(4) 0.8843(3) 0.4038(3) 0.0419(10) Uani 1 1 d . . .
H21 H 0.1242 0.8891 0.4554 0.050 Uiso 1 1 calc R . .
C22 C 0.2635(4) 0.8156(3) 0.3894(3) 0.0425(10) Uani 1 1 d . C .
C23 C 0.3036(4) 0.8122(3) 0.3110(3) 0.0425(10) Uani 1 1 d . . .
H23 H 0.3780 0.7686 0.2989 0.051 Uiso 1 1 calc R . .
C24 C 0.2363(3) 0.8717(3) 0.2506(2) 0.0372(9) Uani 1 1 d . . .
C25 C 0.4008(6) 0.4860(5) 0.1822(6) 0.099(3) Uani 1 1 d . . .
C29 C -0.1551(7) 0.5247(4) 0.3302(4) 0.093(2) Uani 1 1 d DU . .
C30 C -0.0393(10) 0.4513(8) 0.3239(7) 0.153(4) Uani 1 1 d U . .
H30A H 0.0141 0.4652 0.3482 0.230 Uiso 1 1 calc R . .
H30B H -0.0134 0.4491 0.2697 0.230 Uiso 1 1 calc R . .
H30C H -0.0418 0.3907 0.3496 0.230 Uiso 1 1 calc R . .
C31 C -0.2298(13) 0.4887(10) 0.2977(9) 0.194(6) Uani 1 1 d U . .
H31A H -0.2115 0.4923 0.2422 0.291 Uiso 1 1 calc R . .
H31B H -0.3110 0.5271 0.3080 0.291 Uiso 1 1 calc R . .
H31C H -0.2149 0.4237 0.3219 0.291 Uiso 1 1 calc R . .
C32 C -0.2028(10) 0.5314(7) 0.4115(6) 0.137(3) Uani 1 1 d U . .
H32A H -0.2837 0.5739 0.4123 0.206 Uiso 1 1 calc R . .
H32B H -0.1593 0.5553 0.4358 0.206 Uiso 1 1 calc R . .
H32C H -0.1966 0.4694 0.4396 0.206 Uiso 1 1 calc R . .
C33 C -0.2869(5) 0.8646(4) 0.5869(3) 0.0583(13) Uani 1 1 d . . .
C37 C 0.3406(4) 0.7475(4) 0.4552(3) 0.0560(12) Uani 1 1 d . . .
C41 C -0.1229(3) 1.0721(3) 0.0683(2) 0.0337(8) Uani 1 1 d . . .
C42 C -0.3679(4) 1.1753(3) 0.2706(3) 0.0495(11) Uani 1 1 d . . .
H42 H -0.4300 1.2189 0.2960 0.059 Uiso 1 1 calc R . .
C43 C -0.4828(6) 0.9983(6) 0.1175(4) 0.091(2) Uani 1 1 d . . .
H43A H -0.5373 1.0222 0.1602 0.136 Uiso 1 1 calc R . .
H43B H -0.4424 0.9307 0.1316 0.136 Uiso 1 1 calc R . .
H43C H -0.5243 1.0119 0.0721 0.136 Uiso 1 1 calc R . .
C44 C -0.4503(7) 1.1481(5) 0.0691(5) 0.098(2) Uani 1 1 d . . .
H44A H -0.4930 1.1580 0.0250 0.147 Uiso 1 1 calc R . .
H44B H -0.3896 1.1729 0.0531 0.147 Uiso 1 1 calc R . .
H44C H -0.5028 1.1803 0.1091 0.147 Uiso 1 1 calc R . .
C45 C -0.1511(6) 1.2874(4) 0.1466(4) 0.0802(18) Uani 1 1 d . . .
H45A H -0.2078 1.3169 0.1862 0.120 Uiso 1 1 calc R . .
H45B H -0.1893 1.2715 0.1116 0.120 Uiso 1 1 calc R . .
H45C H -0.1157 1.3306 0.1178 0.120 Uiso 1 1 calc R . .
C46 C 0.0064(7) 1.2191(5) 0.2333(4) 0.087(2) Uani 1 1 d . . .
H46A H 0.0317 1.2691 0.2057 0.130 Uiso 1 1 calc R . .
H46B H 0.0736 1.1623 0.2476 0.130 Uiso 1 1 calc R . .
H46C H -0.0417 1.2382 0.2796 0.130 Uiso 1 1 calc R . .
C47 C -0.1661(12) 0.6392(10) -0.0694(9) 0.161(5) Uiso 1 1 d . . .
H47 H -0.1897 0.7032 -0.0925 0.193 Uiso 1 1 calc R . .
C48 C -0.1799(15) 0.5203(12) 0.0395(10) 0.211(7) Uiso 1 1 d . . .
H48A H -0.2198 0.4906 0.0183 0.316 Uiso 1 1 calc R . .
H48B H -0.2024 0.5186 0.0944 0.316 Uiso 1 1 calc R . .
H48C H -0.0967 0.4867 0.0317 0.316 Uiso 1 1 calc R . .
C49 C -0.2943(12) 0.6834(9) 0.0455(8) 0.166(5) Uiso 1 1 d . . .
H49A H -0.3019 0.7475 0.0228 0.249 Uiso 1 1 calc R . .
H49B H -0.2691 0.6682 0.0973 0.249 Uiso 1 1 calc R . .
H49C H -0.3687 0.6779 0.0480 0.249 Uiso 1 1 calc R . .
C50 C 0.0513(7) 0.7266(6) 0.3223(5) 0.094(2) Uiso 1 1 d D . .
H50A H -0.0198 0.7399 0.2995 0.141 Uiso 1 1 calc R . .
H50B H 0.1126 0.6726 0.3041 0.141 Uiso 1 1 calc R . .
H50C H 0.0731 0.7810 0.3073 0.141 Uiso 1 1 calc R . .
C26A C 0.5050(13) 0.4780(10) 0.2166(10) 0.088(5) Uani 0.515(15) 1 d PU A 1
H26A H 0.5569 0.4123 0.2268 0.132 Uiso 0.515(15) 1 calc PR A 1
H26B H 0.4815 0.5026 0.2647 0.132 Uiso 0.515(15) 1 calc PR A 1
H26C H 0.5447 0.5139 0.1808 0.132 Uiso 0.515(15) 1 calc PR A 1
C27A C 0.441(2) 0.4391(15) 0.1074(13) 0.135(8) Uani 0.515(15) 1 d PU A 1
H27A H 0.4873 0.3726 0.1215 0.203 Uiso 0.515(15) 1 calc PR A 1
H27B H 0.4860 0.4697 0.0711 0.203 Uiso 0.515(15) 1 calc PR A 1
H27C H 0.3728 0.4463 0.0835 0.203 Uiso 0.515(15) 1 calc PR A 1
C28A C 0.335(2) 0.4254(16) 0.2370(16) 0.151(9) Uani 0.515(15) 1 d PU A 1
H28A H 0.2645 0.4359 0.2147 0.227 Uiso 0.515(15) 1 calc PR A 1
H28B H 0.3152 0.4442 0.2875 0.227 Uiso 0.515(15) 1 calc PR A 1
H28C H 0.3846 0.3590 0.2425 0.227 Uiso 0.515(15) 1 calc PR A 1
C34A C -0.2725(15) 0.7561(11) 0.5973(9) 0.094(5) Uani 0.516(11) 1 d PU B 1
H34A H -0.1930 0.7180 0.5822 0.142 Uiso 0.516(11) 1 calc PR B 1
H34B H -0.3242 0.7514 0.5648 0.142 Uiso 0.516(11) 1 calc PR B 1
H34C H -0.2917 0.7335 0.6510 0.142 Uiso 0.516(11) 1 calc PR B 1
C35A C -0.4193(11) 0.9219(10) 0.6035(7) 0.078(4) Uani 0.516(11) 1 d PU B 1
H35A H -0.4476 0.8918 0.6515 0.117 Uiso 0.516(11) 1 calc PR B 1
H35B H -0.4611 0.9239 0.5614 0.117 Uiso 0.516(11) 1 calc PR B 1
H35C H -0.4313 0.9857 0.6077 0.117 Uiso 0.516(11) 1 calc PR B 1
C36A C -0.2089(16) 0.8640(14) 0.6375(10) 0.110(6) Uani 0.516(11) 1 d PU B 1
H36A H -0.2169 0.9282 0.6367 0.165 Uiso 0.516(11) 1 calc PR B 1
H36B H -0.1299 0.8274 0.6203 0.165 Uiso 0.516(11) 1 calc PR B 1
H36C H -0.2272 0.8361 0.6897 0.165 Uiso 0.516(11) 1 calc PR B 1
C38A C 0.2758(9) 0.7545(9) 0.5360(6) 0.076(3) Uani 0.723(19) 1 d PU C 1
H38A H 0.2049 0.7440 0.5371 0.114 Uiso 0.723(19) 1 calc PR C 1
H38B H 0.2570 0.8167 0.5474 0.114 Uiso 0.723(19) 1 calc PR C 1
H38C H 0.3247 0.7072 0.5744 0.114 Uiso 0.723(19) 1 calc PR C 1
C39A C 0.4515(10) 0.7653(8) 0.4509(7) 0.083(3) Uani 0.723(19) 1 d PU C 1
H39A H 0.5015 0.7192 0.4893 0.125 Uiso 0.723(19) 1 calc PR C 1
H39B H 0.4325 0.8282 0.4609 0.125 Uiso 0.723(19) 1 calc PR C 1
H39C H 0.4912 0.7598 0.3997 0.125 Uiso 0.723(19) 1 calc PR C 1
C40A C 0.3765(11) 0.6421(7) 0.4433(6) 0.079(3) Uani 0.723(19) 1 d PU C 1
H40A H 0.4168 0.6347 0.3924 0.119 Uiso 0.723(19) 1 calc PR C 1
H40B H 0.3075 0.6280 0.4475 0.119 Uiso 0.723(19) 1 calc PR C 1
H40C H 0.4273 0.5993 0.4826 0.119 Uiso 0.723(19) 1 calc PR C 1
C26B C 0.519(2) 0.4756(19) 0.1395(17) 0.163(11) Uani 0.485(15) 1 d PU A 2
H26D H 0.5726 0.4106 0.1514 0.244 Uiso 0.485(15) 1 calc PR A 2
H26E H 0.5483 0.5165 0.1558 0.244 Uiso 0.485(15) 1 calc PR A 2
H26F H 0.5113 0.4930 0.0842 0.244 Uiso 0.485(15) 1 calc PR A 2
C27B C 0.3683(15) 0.4109(11) 0.1675(11) 0.095(5) Uani 0.485(15) 1 d PU A 2
H27D H 0.4247 0.3497 0.1878 0.142 Uiso 0.485(15) 1 calc PR A 2
H27E H 0.3666 0.4163 0.1122 0.142 Uiso 0.485(15) 1 calc PR A 2
H27F H 0.2921 0.4175 0.1929 0.142 Uiso 0.485(15) 1 calc PR A 2
C28B C 0.431(3) 0.4735(18) 0.2682(16) 0.154(10) Uani 0.485(15) 1 d PU A 2
H28D H 0.3617 0.4812 0.3031 0.230 Uiso 0.485(15) 1 calc PR A 2
H28E H 0.4607 0.5207 0.2714 0.230 Uiso 0.485(15) 1 calc PR A 2
H28F H 0.4894 0.4111 0.2828 0.230 Uiso 0.485(15) 1 calc PR A 2
C34B C -0.1782(15) 0.7786(12) 0.6183(10) 0.098(5) Uani 0.484(11) 1 d PU B 3
H34D H -0.1129 0.7979 0.6128 0.146 Uiso 0.484(11) 1 calc PR B 3
H34E H -0.1594 0.7284 0.5891 0.146 Uiso 0.484(11) 1 calc PR B 3
H34F H -0.1949 0.7562 0.6725 0.146 Uiso 0.484(11) 1 calc PR B 3
C35B C -0.3846(17) 0.8317(15) 0.6039(11) 0.111(6) Uani 0.484(11) 1 d PU B 3
H35D H -0.3994 0.8162 0.6595 0.167 Uiso 0.484(11) 1 calc PR B 3
H35E H -0.3648 0.7762 0.5810 0.167 Uiso 0.484(11) 1 calc PR B 3
H35F H -0.4535 0.8813 0.5824 0.167 Uiso 0.484(11) 1 calc PR B 3
C36B C -0.3015(15) 0.9406(11) 0.6371(9) 0.089(5) Uani 0.484(11) 1 d PU B 3
H36D H -0.3168 0.9170 0.6912 0.134 Uiso 0.484(11) 1 calc PR B 3
H36E H -0.3658 0.9985 0.6204 0.134 Uiso 0.484(11) 1 calc PR B 3
H36F H -0.2309 0.9529 0.6304 0.134 Uiso 0.484(11) 1 calc PR B 3
C38B C 0.262(3) 0.720(2) 0.5257(18) 0.077(8) Uani 0.277(19) 1 d PU C 4
H38D H 0.2130 0.6948 0.5083 0.116 Uiso 0.277(19) 1 calc PR C 4
H38E H 0.2135 0.7753 0.5482 0.116 Uiso 0.277(19) 1 calc PR C 4
H38F H 0.3102 0.6724 0.5643 0.116 Uiso 0.277(19) 1 calc PR C 4
C39B C 0.392(3) 0.806(2) 0.4841(19) 0.093(10) Uani 0.277(19) 1 d PU C 4
H39D H 0.4531 0.7645 0.5177 0.140 Uiso 0.277(19) 1 calc PR C 4
H39E H 0.3321 0.8509 0.5127 0.140 Uiso 0.277(19) 1 calc PR C 4
H39F H 0.4247 0.8395 0.4403 0.140 Uiso 0.277(19) 1 calc PR C 4
C40B C 0.434(4) 0.667(3) 0.431(2) 0.116(12) Uani 0.277(19) 1 d PU C 4
H40D H 0.5049 0.6797 0.4204 0.174 Uiso 0.277(19) 1 calc PR C 4
H40E H 0.4161 0.6554 0.3839 0.174 Uiso 0.277(19) 1 calc PR C 4
H40F H 0.4449 0.6124 0.4712 0.174 Uiso 0.277(19) 1 calc PR C 4
C51 C 0.0343(10) 0.7075(8) 0.4011(5) 0.189(6) Uiso 1 1 d D . .

loop_
_atom_site_aniso_label
_atom_site_aniso_U_11
_atom_site_aniso_U_22
_atom_site_aniso_U_33
_atom_site_aniso_U_23
_atom_site_aniso_U_13
_atom_site_aniso_U_12
Ni1 0.0302(3) 0.0380(3) 0.0344(3) -0.0035(2) -0.0003(2) -0.0121(2)
Ni2 0.0348(3) 0.0337(3) 0.0343(3) -0.0059(2) 0.0002(2) -0.0125(2)
Ni3 0.0333(3) 0.0361(3) 0.0291(3) -0.0011(2) -0.0014(2) -0.0139(2)
Ni4 0.0345(3) 0.0346(3) 0.0305(3) -0.0013(2) -0.0008(2) -0.0149(2)
Cl1 0.0448(6) 0.0491(6) 0.0448(6) -0.0016(5) -0.0080(5) -0.0257(5)
S1 0.0315(5) 0.0447(6) 0.0348(5) -0.0047(4) 0.0000(4) -0.0133(4)
S2 0.0413(6) 0.0372(5) 0.0397(6) -0.0076(4) 0.0008(4) -0.0161(4)
S3 0.0338(5) 0.0467(6) 0.0369(6) -0.0060(4) 0.0029(4) -0.0186(4)
S4 0.0385(5) 0.0423(6) 0.0341(5) -0.0095(4) 0.0017(4) -0.0171(4)
O1 0.0321(14) 0.0354(15) 0.0358(15) -0.0029(12) -0.0026(11) -0.0115(12)
O2 0.0378(15) 0.0332(14) 0.0351(15) -0.0015(12) 0.0006(12) -0.0140(12)
O3 0.0364(15) 0.0401(15) 0.0283(14) -0.0033(11) 0.0029(11) -0.0168(12)
O4 0.0325(14) 0.0387(15) 0.0285(14) -0.0021(11) -0.0023(11) -0.0111(12)
O5 0.0323(14) 0.0391(15) 0.0320(14) 0.0001(11) -0.0016(11) -0.0149(12)
O6 0.0395(15) 0.0379(15) 0.0306(14) -0.0046(12) 0.0008(11) -0.0169(12)
O7 0.0363(15) 0.0388(15) 0.0311(14) -0.0042(12) 0.0018(12) -0.0152(12)
O8 0.0360(16) 0.0523(19) 0.055(2) -0.0117(16) 0.0022(14) -0.0110(14)
O9 0.0459(19) 0.0471(18) 0.056(2) -0.0146(15) 0.0043(15) -0.0155(15)
N1 0.037(2) 0.064(3) 0.049(2) -0.003(2) -0.0105(18) -0.0115(19)
N2 0.054(2) 0.039(2) 0.051(2) -0.0071(17) -0.0021(19) -0.0201(18)
C1 0.036(2) 0.035(2) 0.031(2) -0.0044(16) 0.0036(16) -0.0090(17)
C2 0.037(2) 0.039(2) 0.038(2) -0.0062(18) -0.0024(18) -0.0086(18)
C3 0.038(2) 0.049(3) 0.068(3) -0.013(2) -0.008(2) -0.005(2)
C4 0.053(3) 0.039(3) 0.090(4) -0.009(3) -0.016(3) -0.003(2)
C5 0.052(3) 0.034(2) 0.070(3) -0.009(2) -0.007(2) -0.007(2)
C6 0.038(2) 0.037(2) 0.044(2) -0.0067(18) 0.0018(18) -0.0129(18)
C7 0.037(2) 0.037(2) 0.038(2) -0.0024(17) -0.0031(17) -0.0192(18)
C8 0.042(2) 0.034(2) 0.045(2) -0.0045(18) -0.0018(18) -0.0179(18)
C9 0.055(3) 0.039(2) 0.051(3) -0.004(2) 0.005(2) -0.021(2)
C10 0.066(3) 0.043(3) 0.056(3) 0.002(2) 0.005(2) -0.025(2)
C11 0.056(3) 0.044(3) 0.049(3) 0.000(2) 0.007(2) -0.026(2)
C12 0.039(2) 0.044(2) 0.038(2) -0.0057(18) 0.0026(18) -0.0201(19)
C13 0.033(2) 0.033(2) 0.032(2) -0.0033(16) 0.0019(16) -0.0090(16)
C14 0.037(2) 0.043(2) 0.033(2) -0.0031(17) 0.0000(17) -0.0148(18)
C15 0.039(2) 0.051(3) 0.039(2) -0.0030(19) 0.0023(18) -0.020(2)
C16 0.044(2) 0.057(3) 0.037(2) -0.003(2) 0.0011(19) -0.019(2)
C17 0.041(2) 0.054(3) 0.035(2) -0.0066(19) -0.0007(18) -0.018(2)
C18 0.031(2) 0.043(2) 0.033(2) -0.0044(17) 0.0009(16) -0.0136(17)
C19 0.036(2) 0.037(2) 0.033(2) -0.0034(16) -0.0022(16) -0.0184(17)
C20 0.034(2) 0.039(2) 0.033(2) -0.0060(17) -0.0008(16) -0.0146(17)
C21 0.048(2) 0.050(2) 0.031(2) -0.0029(18) -0.0033(18) -0.024(2)
C22 0.040(2) 0.046(2) 0.038(2) -0.0005(19) -0.0097(18) -0.0132(19)
C23 0.034(2) 0.047(2) 0.041(2) -0.0046(19) -0.0050(18) -0.0120(19)
C24 0.034(2) 0.042(2) 0.035(2) -0.0064(17) -0.0009(17) -0.0135(18)
C25 0.069(4) 0.046(3) 0.167(8) -0.011(4) -0.041(5) 0.001(3)
C29 0.117(6) 0.052(3) 0.086(5) 0.005(3) 0.039(4) -0.031(3)
C30 0.146(5) 0.125(5) 0.150(6) 0.011(4) 0.010(4) -0.038(4)
C31 0.207(7) 0.180(7) 0.210(7) -0.016(5) -0.018(5) -0.099(5)
C32 0.156(5) 0.110(5) 0.121(5) 0.005(4) 0.017(4) -0.047(4)
C33 0.060(3) 0.080(4) 0.037(3) 0.003(2) 0.000(2) -0.038(3)
C37 0.050(3) 0.061(3) 0.045(3) 0.002(2) -0.015(2) -0.011(2)
C41 0.034(2) 0.0307(19) 0.030(2) 0.0022(16) -0.0017(16) -0.0097(16)
C42 0.044(3) 0.044(3) 0.052(3) -0.011(2) 0.008(2) -0.010(2)
C43 0.076(4) 0.151(7) 0.070(4) -0.001(4) -0.024(3) -0.070(5)
C44 0.093(5) 0.081(5) 0.096(5) 0.010(4) -0.051(4) -0.004(4)
C45 0.084(4) 0.047(3) 0.095(5) 0.011(3) -0.017(4) -0.020(3)
C46 0.126(6) 0.082(4) 0.087(5) -0.004(4) -0.031(4) -0.072(5)
C26A 0.083(6) 0.079(6) 0.093(6) -0.008(4) -0.019(4) -0.021(4)
C27A 0.135(9) 0.127(9) 0.136(9) -0.032(5) -0.013(5) -0.037(5)
C28A 0.147(10) 0.143(10) 0.155(10) -0.008(5) -0.009(5) -0.057(6)
C34A 0.104(6) 0.089(6) 0.082(6) -0.001(4) 0.000(4) -0.037(4)
C35A 0.073(5) 0.088(6) 0.061(5) -0.008(4) 0.008(4) -0.024(4)
C36A 0.110(7) 0.121(7) 0.099(7) -0.007(5) -0.009(5) -0.051(5)
C38A 0.078(5) 0.081(5) 0.052(4) -0.005(4) -0.012(3) -0.013(4)
C39A 0.071(5) 0.094(5) 0.080(5) 0.003(4) -0.026(4) -0.029(4)
C40A 0.087(5) 0.068(4) 0.073(5) -0.004(3) -0.015(4) -0.020(3)
C26B 0.157(12) 0.158(12) 0.166(12) -0.027(5) -0.010(5) -0.055(6)
C27B 0.098(7) 0.083(7) 0.103(7) -0.020(5) -0.019(5) -0.028(5)
C28B 0.158(11) 0.150(11) 0.151(11) -0.027(5) -0.022(5) -0.052(6)
C34B 0.099(7) 0.095(7) 0.086(7) -0.007(4) -0.003(4) -0.030(5)
C35B 0.108(7) 0.125(8) 0.106(8) -0.012(5) -0.004(5) -0.054(5)
C36B 0.104(6) 0.089(6) 0.072(6) -0.020(4) 0.007(4) -0.036(4)
C38B 0.079(9) 0.076(9) 0.076(9) -0.008(5) -0.009(5) -0.032(6)
C39B 0.095(11) 0.094(11) 0.092(11) -0.015(5) -0.017(5) -0.035(6)
C40B 0.116(13) 0.118(13) 0.111(13) -0.019(5) -0.012(5) -0.039(7)

loop_
_atom_type_symbol
_atom_type_description
_atom_type_scat_dispersion_real
_atom_type_scat_dispersion_imag
_atom_type_scat_source
C C 0.0033 0.0016 'International Tables Vol C Tables 4.2.6.8 and 6.1.1.4'
H H 0.0000 0.0000 'International Tables Vol C Tables 4.2.6.8 and 6.1.1.4'
N N 0.0061 0.0033 'International Tables Vol C Tables 4.2.6.8 and 6.1.1.4'
O O 0.0106 0.0060 'International Tables Vol C Tables 4.2.6.8 and 6.1.1.4'
Cl Cl 0.1484 0.1585 'International Tables Vol C Tables 4.2.6.8 and 6.1.1.4'
Ni Ni 0.3393 1.1124 'International Tables Vol C Tables 4.2.6.8 and 6.1.1.4'
S S 0.1246 0.1234 'International Tables Vol C Tables 4.2.6.8 and 6.1.1.4'

loop_
_geom_angle_atom_site_label_1
_geom_angle_atom_site_label_2
_geom_angle_atom_site_label_3
_geom_angle
_geom_angle_site_symmetry_1
_geom_angle_site_symmetry_3
O3 Ni1 O8 90.90(12) . .
O3 Ni1 N1 174.18(14) . .
O8 Ni1 N1 92.09(16) . .
O3 Ni1 O2 91.30(11) . .
O8 Ni1 O2 173.41(12) . .
N1 Ni1 O2 86.27(15) . .
O3 Ni1 O7 76.80(11) . .
O8 Ni1 O7 89.63(12) . .
N1 Ni1 O7 98.23(14) . .
O2 Ni1 O7 96.92(11) . .
O3 Ni1 S3 81.84(8) . .
O8 Ni1 S3 90.62(10) . .
N1 Ni1 S3 103.11(12) . .
O2 Ni1 S3 83.55(8) . .
O7 Ni1 S3 158.63(8) . .
O3 Ni2 O9 91.32(12) . .
O3 Ni2 N2 172.01(14) . .
O9 Ni2 N2 91.46(15) . .
O3 Ni2 O4 92.17(11) . .
O9 Ni2 O4 170.62(13) . .
N2 Ni2 O4 86.25(14) . .
O3 Ni2 O7 76.71(11) . .
O9 Ni2 O7 91.04(12) . .
N2 Ni2 O7 95.75(14) . .
O4 Ni2 O7 98.23(11) . .
O3 Ni2 S4 80.97(8) . .
O9 Ni2 S4 89.05(10) . .
N2 Ni2 S4 106.57(12) . .
O4 Ni2 S4 82.91(8) . .
O7 Ni2 S4 157.68(8) . .
O4 Ni3 O1 93.70(11) . .
O4 Ni3 O6 171.63(11) . 2_575
O1 Ni3 O6 86.66(11) . 2_575
O4 Ni3 O5 90.59(11) . .
O1 Ni3 O5 100.44(11) . .
O6 Ni3 O5 81.13(11) 2_575 .
O4 Ni3 S1 86.07(8) . .
O1 Ni3 S1 85.54(8) . .
O6 Ni3 S1 102.29(8) 2_575 .
O5 Ni3 S1 173.35(8) . .
O4 Ni3 Cl1 99.64(8) . .
O1 Ni3 Cl1 166.64(8) . .
O6 Ni3 Cl1 80.21(8) 2_575 .
O5 Ni3 Cl1 80.09(8) . .
S1 Ni3 Cl1 94.78(4) . .
O4 Ni3 Ni4 127.23(8) . 2_575
O1 Ni3 Ni4 117.82(8) . 2_575
O6 Ni3 Ni4 46.31(8) 2_575 2_575
O5 Ni3 Ni4 45.39(7) . 2_575
S1 Ni3 Ni4 133.93(3) . 2_575
Cl1 Ni3 Ni4 53.47(3) . 2_575
O2 Ni4 O1 94.28(11) . .
O2 Ni4 O5 170.38(11) . 2_575
O1 Ni4 O5 86.85(11) . 2_575
O2 Ni4 O6 89.03(11) . .
O1 Ni4 O6 101.51(11) . .
O5 Ni4 O6 81.39(11) 2_575 .
O2 Ni4 S2 86.76(8) . .
O1 Ni4 S2 85.04(8) . .
O5 Ni4 S2 102.86(8) 2_575 .
O6 Ni4 S2 172.46(8) . .
O2 Ni4 Cl1 98.57(9) . 2_575
O1 Ni4 Cl1 167.11(8) . 2_575
O5 Ni4 Cl1 80.64(8) 2_575 2_575
O6 Ni4 Cl1 79.77(8) . 2_575
S2 Ni4 Cl1 94.68(4) . 2_575
O2 Ni4 Ni3 125.96(8) . 2_575
O1 Ni4 Ni3 118.67(8) . 2_575
O5 Ni4 Ni3 46.28(8) 2_575 2_575
O6 Ni4 Ni3 45.73(7) . 2_575
S2 Ni4 Ni3 133.90(4) . 2_575
Cl1 Ni4 Ni3 53.40(3) 2_575 2_575
Ni3 Cl1 Ni4 73.13(3) . 2_575
C2 S1 C24 100.9(2) . .
C2 S1 Ni3 94.80(15) . .
C24 S1 Ni3 95.04(14) . .
C6 S2 C8 101.4(2) . .
C6 S2 Ni4 95.09(14) . .
C8 S2 Ni4 94.66(14) . .
C12 S3 C14 102.7(2) . .
C12 S3 Ni1 94.67(14) . .
C14 S3 Ni1 93.75(14) . .
C18 S4 C20 103.61(19) . .
C18 S4 Ni2 93.74(14) . .
C20 S4 Ni2 94.62(14) . .
C1 O1 Ni3 115.9(2) . .
C1 O1 Ni4 116.1(2) . .
Ni3 O1 Ni4 118.98(13) . .
C7 O2 Ni4 117.8(2) . .
C7 O2 Ni1 118.1(2) . .
Ni4 O2 Ni1 122.26(13) . .
C13 O3 Ni2 117.9(2) . .
C13 O3 Ni1 116.8(2) . .
Ni2 O3 Ni1 101.41(12) . .
C19 O4 Ni3 118.0(2) . .
C19 O4 Ni2 119.3(2) . .
Ni3 O4 Ni2 120.92(13) . .
C41 O5 Ni4 135.5(3) . 2_575
C41 O5 Ni3 111.6(2) . .
Ni4 O5 Ni3 88.33(10) 2_575 .
C41 O6 Ni3 134.9(2) . 2_575
C41 O6 Ni4 110.1(2) . .
Ni3 O6 Ni4 87.96(10) 2_575 .
C41 O7 Ni1 122.7(2) . .
C41 O7 Ni2 122.6(3) . .
Ni1 O7 Ni2 97.20(11) . .
C42 O8 Ni1 128.1(3) . .
C42 O9 Ni2 127.4(3) . .
C43 N1 C44 113.1(5) . .
C43 N1 Ni1 114.4(4) . .
C44 N1 Ni1 114.6(4) . .
C43 N1 H1 106.2 . .
C44 N1 H1 105.5 . .
Ni1 N1 H1 101.5 . .
C46 N2 C45 112.8(5) . .
C46 N2 Ni2 114.0(3) . .
C45 N2 Ni2 116.0(3) . .
C46 N2 H2 105.8 . .
C45 N2 H2 99.2 . .
Ni2 N2 H2 107.2 . .
C47 N3 C49 128.5(12) . .
C47 N3 C48 119.9(13) . .
C49 N3 C48 111.6(11) . .
O1 C1 C6 122.5(4) . .
O1 C1 C2 122.6(4) . .
C6 C1 C2 114.9(4) . .
C3 C2 C1 122.2(4) . .
C3 C2 S1 119.5(4) . .
C1 C2 S1 118.3(3) . .
C2 C3 C4 122.1(5) . .
C2 C3 H3 119.0 . .
C4 C3 H3 119.0 . .
C3 C4 C5 116.5(4) . .
C3 C4 C25 122.2(5) . .
C5 C4 C25 121.3(5) . .
C6 C5 C4 121.4(5) . .
C6 C5 H5 119.3 . .
C4 C5 H5 119.3 . .
C5 C6 C1 122.7(4) . .
C5 C6 S2 119.0(4) . .
C1 C6 S2 118.3(3) . .
O2 C7 C12 122.4(4) . .
O2 C7 C8 122.1(4) . .
C12 C7 C8 115.5(4) . .
C9 C8 C7 122.3(4) . .
C9 C8 S2 119.4(3) . .
C7 C8 S2 118.3(3) . .
C8 C9 C10 121.4(4) . .
C8 C9 H9 119.3 . .
C10 C9 H9 119.3 . .
C11 C10 C9 117.2(4) . .
C11 C10 C29 121.4(5) . .
C9 C10 C29 121.4(5) . .
C10 C11 C12 121.9(4) . .
C10 C11 H11 119.0 . .
C12 C11 H11 119.0 . .
C11 C12 C7 121.7(4) . .
C11 C12 S3 118.6(3) . .
C7 C12 S3 119.8(3) . .
O3 C13 C14 121.9(4) . .
O3 C13 C18 121.6(4) . .
C14 C13 C18 116.4(4) . .
C15 C14 C13 121.6(4) . .
C15 C14 S3 121.5(3) . .
C13 C14 S3 116.9(3) . .
C14 C15 C16 122.1(4) . .
C14 C15 H15 119.0 . .
C16 C15 H15 119.0 . .
C15 C16 C17 116.8(4) . .
C15 C16 C33 121.3(4) . .
C17 C16 C33 121.9(4) . .
C18 C17 C16 121.8(4) . .
C18 C17 H17 119.1 . .
C16 C17 H17 119.1 . .
C17 C18 C13 121.1(4) . .
C17 C18 S4 122.0(3) . .
C13 C18 S4 116.8(3) . .
O4 C19 C24 122.5(4) . .
O4 C19 C20 122.8(4) . .
C24 C19 C20 114.7(4) . .
C21 C20 C19 122.0(4) . .
C21 C20 S4 119.0(3) . .
C19 C20 S4 118.9(3) . .
C20 C21 C22 122.4(4) . .
C20 C21 H21 118.8 . .
C22 C21 H21 118.8 . .
C21 C22 C23 116.3(4) . .
C21 C22 C37 122.9(4) . .
C23 C22 C37 120.8(4) . .
C24 C23 C22 122.2(4) . .
C24 C23 H23 118.9 . .
C22 C23 H23 118.9 . .
C23 C24 C19 122.4(4) . .
C23 C24 S1 119.6(3) . .
C19 C24 S1 118.0(3) . .
C27B C25 C26A 129.6(10) . .
C27B C25 C26B 108.2(14) . .
C26A C25 C26B 53.7(12) . .
C27B C25 C4 115.3(8) . .
C26A C25 C4 115.2(8) . .
C26B C25 C4 109.0(12) . .
C27B C25 C28B 114.6(13) . .
C26A C25 C28B 46.3(11) . .
C26B C25 C28B 99.6(16) . .
C4 C25 C28B 108.9(11) . .
C27B C25 C28A 49.2(11) . .
C26A C25 C28A 111.7(13) . .
C26B C25 C28A 141.1(14) . .
C4 C25 C28A 109.6(10) . .
C28B C25 C28A 72.2(14) . .
C27B C25 C27A 54.7(10) . .
C26A C25 C27A 109.1(12) . .
C26B C25 C27A 60.1(13) . .
C4 C25 C27A 107.0(10) . .
C28B C25 C27A 143.1(13) . .
C28A C25 C27A 103.5(14) . .
C30 C29 C32 113.1(8) . .
C30 C29 C31 103.3(9) . .
C32 C29 C31 105.1(8) . .
C30 C29 C10 112.7(6) . .
C32 C29 C10 113.3(6) . .
C31 C29 C10 108.5(8) . .
C29 C30 H30A 109.5 . .
C29 C30 H30B 109.5 . .
H30A C30 H30B 109.5 . .
C29 C30 H30C 109.5 . .
H30A C30 H30C 109.5 . .
H30B C30 H30C 109.5 . .
C29 C31 H31A 109.5 . .
C29 C31 H31B 109.5 . .
H31A C31 H31B 109.5 . .
C29 C31 H31C 109.5 . .
H31A C31 H31C 109.5 . .
H31B C31 H31C 109.5 . .
C29 C32 H32A 109.5 . .
C29 C32 H32B 109.5 . .
H32A C32 H32B 109.5 . .
C29 C32 H32C 109.5 . .
H32A C32 H32C 109.5 . .
H32B C32 H32C 109.5 . .
C36A C33 C35B 130.2(11) . .
C36A C33 C16 113.4(8) . .
C35B C33 C16 116.2(9) . .
C36A C33 C34B 53.2(9) . .
C35B C33 C34B 106.0(11) . .
C16 C33 C34B 107.6(7) . .
C36A C33 C35A 117.7(10) . .
C35B C33 C35A 50.6(9) . .
C16 C33 C35A 106.3(6) . .
C34B C33 C35A 145.2(8) . .
C36A C33 C36B 50.8(9) . .
C35B C33 C36B 112.0(11) . .
C16 C33 C36B 111.0(7) . .
C34B C33 C36B 103.0(10) . .
C35A C33 C36B 71.4(9) . .
C36A C33 C34A 105.1(10) . .
C35B C33 C34A 55.5(10) . .
C16 C33 C34A 107.7(7) . .
C34B C33 C34A 56.0(9) . .
C35A C33 C34A 105.9(8) . .
C36B C33 C34A 140.3(9) . .
C40B C37 C39A 72.9(18) . .
C40B C37 C39B 108(2) . .
C39A C37 C39B 37.5(13) . .
C40B C37 C38A 127.7(17) . .
C39A C37 C38A 111.0(7) . .
C39B C37 C38A 79.7(14) . .
C40B C37 C22 114.2(16) . .
C39A C37 C22 110.2(5) . .
C39B C37 C22 105.9(12) . .
C38A C37 C22 112.5(5) . .
C40B C37 C38B 113(2) . .
C39A C37 C38B 131.8(13) . .
C39B C37 C38B 105.3(16) . .
C38A C37 C38B 26.1(11) . .
C22 C37 C38B 109.6(12) . .
C40B C37 C40A 35.6(17) . .
C39A C37 C40A 107.5(7) . .
C39B C37 C40A 138.6(14) . .
C38A C37 C40A 106.6(7) . .
C22 C37 C40A 108.7(5) . .
C38B C37 C40A 83.8(13) . .
O7 C41 O5 119.0(4) . .
O7 C41 O6 118.5(3) . .
O5 C41 O6 122.5(3) . .
O9 C42 O8 129.5(4) . .
O9 C42 H42 115.3 . .
O8 C42 H42 115.3 . .
N1 C43 H43A 109.5 . .
N1 C43 H43B 109.5 . .
H43A C43 H43B 109.5 . .
N1 C43 H43C 109.5 . .
H43A C43 H43C 109.5 . .
H43B C43 H43C 109.5 . .
N1 C44 H44A 109.5 . .
N1 C44 H44B 109.5 . .
H44A C44 H44B 109.5 . .
N1 C44 H44C 109.5 . .
H44A C44 H44C 109.5 . .
H44B C44 H44C 109.5 . .
N2 C45 H45A 109.5 . .
N2 C45 H45B 109.5 . .
H45A C45 H45B 109.5 . .
N2 C45 H45C 109.5 . .
H45A C45 H45C 109.5 . .
H45B C45 H45C 109.5 . .
N2 C46 H46A 109.5 . .
N2 C46 H46B 109.5 . .
H46A C46 H46B 109.5 . .
N2 C46 H46C 109.5 . .
H46A C46 H46C 109.5 . .
H46B C46 H46C 109.5 . .
O10 C47 N3 126.5(15) . .
O10 C47 H47 116.7 . .
N3 C47 H47 116.7 . .
N3 C48 H48A 109.5 . .
N3 C48 H48B 109.5 . .
H48A C48 H48B 109.5 . .
N3 C48 H48C 109.5 . .
H48A C48 H48C 109.5 . .
H48B C48 H48C 109.5 . .
N3 C49 H49A 109.5 . .
N3 C49 H49B 109.5 . .
H49A C49 H49B 109.5 . .
N3 C49 H49C 109.5 . .
H49A C49 H49C 109.5 . .
H49B C49 H49C 109.5 . .
C51 C50 H50A 109.5 . .
C51 C50 H50B 109.5 . .
H50A C50 H50B 109.5 . .
C51 C50 H50C 109.5 . .
H50A C50 H50C 109.5 . .
H50B C50 H50C 109.5 . .
C25 C26A H26A 109.5 . .
C25 C26A H26B 109.5 . .
C25 C26A H26C 109.5 . .
C25 C27A H27A 109.5 . .
C25 C27A H27B 109.5 . .
C25 C27A H27C 109.5 . .
C25 C28A H28A 109.5 . .
C25 C28A H28B 109.5 . .
C25 C28A H28C 109.5 . .
C33 C34A H34A 109.5 . .
C33 C34A H34B 109.5 . .
C33 C34A H34C 109.5 . .
C33 C35A H35A 109.5 . .
C33 C35A H35B 109.5 . .
C33 C35A H35C 109.5 . .
C33 C36A H36A 109.5 . .
C33 C36A H36B 109.5 . .
C33 C36A H36C 109.5 . .
C37 C38A H38A 109.5 . .
C37 C38A H38B 109.5 . .
C37 C38A H38C 109.5 . .
C37 C39A H39A 109.5 . .
C37 C39A H39B 109.5 . .
C37 C39A H39C 109.5 . .
C37 C40A H40A 109.5 . .
C37 C40A H40B 109.5 . .
C37 C40A H40C 109.5 . .
C25 C26B H26D 109.5 . .
C25 C26B H26E 109.5 . .
H26D C26B H26E 109.5 . .
C25 C26B H26F 109.5 . .
H26D C26B H26F 109.5 . .
H26E C26B H26F 109.5 . .
C25 C27B H27D 109.5 . .
C25 C27B H27E 109.5 . .
H27D C27B H27E 109.5 . .
C25 C27B H27F 109.5 . .
H27D C27B H27F 109.5 . .
H27E C27B H27F 109.5 . .
C25 C28B H28D 109.5 . .
C25 C28B H28E 109.5 . .
H28D C28B H28E 109.5 . .
C25 C28B H28F 109.5 . .
H28D C28B H28F 109.5 . .
H28E C28B H28F 109.5 . .
C33 C34B H34D 109.5 . .
C33 C34B H34E 109.5 . .
C33 C34B H34F 109.5 . .
C33 C35B H35D 109.5 . .
C33 C35B H35E 109.5 . .
C33 C35B H35F 109.5 . .
C33 C36B H36D 109.5 . .
C33 C36B H36E 109.5 . .
C33 C36B H36F 109.5 . .
C37 C38B H38D 109.5 . .
C37 C38B H38E 109.5 . .
C37 C38B H38F 109.5 . .
C37 C39B H39D 109.5 . .
C37 C39B H39E 109.5 . .
C37 C39B H39F 109.5 . .
C37 C40B H40D 109.4 . .
C37 C40B H40E 109.5 . .
C37 C40B H40F 109.5 . .
N4 C51 C50 174.8(14) . .

loop_
_geom_bond_atom_site_label_1
_geom_bond_atom_site_label_2
_geom_bond_distance
_geom_bond_site_symmetry_2
Ni1 O3 2.032(3) .
Ni1 O8 2.044(3) .
Ni1 N1 2.080(4) .
Ni1 O2 2.085(3) .
Ni1 O7 2.089(3) .
Ni1 S3 2.4475(12) .
Ni2 O3 2.026(3) .
Ni2 O9 2.035(3) .
Ni2 N2 2.075(4) .
Ni2 O4 2.081(3) .
Ni2 O7 2.098(3) .
Ni2 S4 2.4845(13) .
Ni3 O4 2.007(3) .
Ni3 O1 2.048(3) .
Ni3 O6 2.089(3) 2_575
Ni3 O5 2.108(3) .
Ni3 S1 2.3635(12) .
Ni3 Cl1 2.4454(12) .
Ni3 Ni4 2.9152(9) 2_575
Ni4 O2 2.000(3) .
Ni4 O1 2.058(3) .
Ni4 O5 2.076(3) 2_575
Ni4 O6 2.109(3) .
Ni4 S2 2.3608(13) .
Ni4 Cl1 2.4478(13) 2_575
Ni4 Ni3 2.9152(9) 2_575
Cl1 Ni4 2.4478(13) 2_575
S1 C2 1.781(4) .
S1 C24 1.781(4) .
S2 C6 1.787(5) .
S2 C8 1.788(4) .
S3 C12 1.786(4) .
S3 C14 1.788(4) .
S4 C18 1.784(4) .
S4 C20 1.790(4) .
O1 C1 1.320(5) .
O2 C7 1.332(5) .
O3 C13 1.315(5) .
O4 C19 1.319(5) .
O5 C41 1.288(5) .
O5 Ni4 2.076(3) 2_575
O6 C41 1.296(5) .
O6 Ni3 2.089(3) 2_575
O7 C41 1.270(5) .
O8 C42 1.253(6) .
O9 C42 1.236(6) .
O10 C47 1.240(14) .
N1 C43 1.473(7) .
N1 C44 1.481(8) .
N1 H1 0.8702 .
N2 C46 1.447(7) .
N2 C45 1.467(7) .
N2 H2 0.8699 .
N3 C47 1.279(14) .
N3 C49 1.400(13) .
N3 C48 1.476(16) .
N4 C51 1.1509(10) .
C1 C6 1.401(6) .
C1 C2 1.412(6) .
C2 C3 1.386(6) .
C3 C4 1.390(7) .
C3 H3 0.9300 .
C4 C5 1.398(8) .
C4 C25 1.540(8) .
C5 C6 1.391(6) .
C5 H5 0.9300 .
C7 C12 1.402(6) .
C7 C8 1.416(6) .
C8 C9 1.380(6) .
C9 C10 1.397(7) .
C9 H9 0.9300 .
C10 C11 1.381(7) .
C10 C29 1.551(7) .
C11 C12 1.399(6) .
C11 H11 0.9300 .
C13 C14 1.404(6) .
C13 C18 1.414(6) .
C14 C15 1.381(6) .
C15 C16 1.390(7) .
C15 H15 0.9300 .
C16 C17 1.404(6) .
C16 C33 1.524(6) .
C17 C18 1.385(6) .
C17 H17 0.9300 .
C19 C24 1.413(6) .
C19 C20 1.422(6) .
C20 C21 1.386(6) .
C21 C22 1.388(6) .
C21 H21 0.9300 .
C22 C23 1.394(6) .
C22 C37 1.544(6) .
C23 C24 1.384(6) .
C23 H23 0.9300 .
C25 C27B 1.463(17) .
C25 C26A 1.472(16) .
C25 C26B 1.51(3) .
C25 C28B 1.57(3) .
C25 C28A 1.57(2) .
C25 C27A 1.56(2) .
C29 C30 1.446(12) .
C29 C32 1.467(11) .
C29 C31 1.499(15) .
C30 H30A 0.9600 .
C30 H30B 0.9600 .
C30 H30C 0.9600 .
C31 H31A 0.9600 .
C31 H31B 0.9600 .
C31 H31C 0.9600 .
C32 H32A 0.9600 .
C32 H32B 0.9600 .
C32 H32C 0.9600 .
C33 C36A 1.416(18) .
C33 C35B 1.469(18) .
C33 C34B 1.546(17) .
C33 C35A 1.548(13) .
C33 C36B 1.564(15) .
C33 C34A 1.596(16) .
C37 C40B 1.42(4) .
C37 C39A 1.505(11) .
C37 C39B 1.51(3) .
C37 C38A 1.522(11) .
C37 C38B 1.55(3) .
C37 C40A 1.570(11) .
C42 H42 0.9300 .
C43 H43A 0.9600 .
C43 H43B 0.9600 .
C43 H43C 0.9600 .
C44 H44A 0.9600 .
C44 H44B 0.9600 .
C44 H44C 0.9600 .
C45 H45A 0.9600 .
C45 H45B 0.9600 .
C45 H45C 0.9600 .
C46 H46A 0.9600 .
C46 H46B 0.9600 .
C46 H46C 0.9600 .
C47 H47 0.9300 .
C48 H48A 0.9600 .
C48 H48B 0.9600 .
C48 H48C 0.9600 .
C49 H49A 0.9600 .
C49 H49B 0.9600 .
C49 H49C 0.9600 .
C50 C51 1.3527(10) .
C50 H50A 0.9600 .
C50 H50B 0.9600 .
C50 H50C 0.9600 .
C26A H26A 0.9600 .
C26A H26B 0.9600 .
C26A H26C 0.9600 .
C27A H27A 0.9600 .
C27A H27B 0.9600 .
C27A H27C 0.9600 .
C28A H28A 0.9600 .
C28A H28B 0.9600 .
C28A H28C 0.9600 .
C34A H34A 0.9600 .
C34A H34B 0.9600 .
C34A H34C 0.9600 .
C35A H35A 0.9600 .
C35A H35B 0.9600 .
C35A H35C 0.9600 .
C36A H36A 0.9600 .
C36A H36B 0.9600 .
C36A H36C 0.9600 .
C38A H38A 0.9600 .
C38A H38B 0.9600 .
C38A H38C 0.9600 .
C39A H39A 0.9600 .
C39A H39B 0.9600 .
C39A H39C 0.9600 .
C40A H40A 0.9600 .
C40A H40B 0.9600 .
C40A H40C 0.9600 .
C26B H26D 0.9600 .
C26B H26E 0.9600 .
C26B H26F 0.9600 .
C27B H27D 0.9600 .
C27B H27E 0.9600 .
C27B H27F 0.9600 .
C28B H28D 0.9600 .
C28B H28E 0.9600 .
C28B H28F 0.9600 .
C34B H34D 0.9600 .
C34B H34E 0.9600 .
C34B H34F 0.9600 .
C35B H35D 0.9600 .
C35B H35E 0.9600 .
C35B H35F 0.9600 .
C36B H36D 0.9600 .
C36B H36E 0.9600 .
C36B H36F 0.9600 .
C38B H38D 0.9600 .
C38B H38E 0.9600 .
C38B H38F 0.9600 .
C39B H39D 0.9600 .
C39B H39E 0.9600 .
C39B H39F 0.9600 .
C40B H40D 0.9600 .
C40B H40E 0.9600 .
C40B H40F 0.9600 .
